data_4127496
loop_
_publ_author_name
'Yin, Jianhao'
'Li, Jiapeng'
'Wang, Gao-Xiang'
'Yin, Zhu-Bao'
'Zhang, Wen-Xiong'
'Xi, Zhenfeng'

_publ_section_title
;
 Dinitrogen Functionalization Affording Chromium Hydrazido Complex.
;
_journal_issue 10
_journal_name_full 'Journal of the American Chemical Society'
_journal_page_first 4241
_journal_page_last 4247
_journal_paper_doi 10.1021/jacs.9b00822
_journal_volume 141
_journal_year 2019
_chemical_formula_moiety 'C62 H92 Cr2 N6 P2'
_chemical_formula_sum 'C62 H92 Cr2 N6 P2'
_chemical_formula_weight 1087.35
_space_group_crystal_system orthorhombic
_space_group_IT_number 19
_space_group_name_Hall 'P 2ac 2ab'
_space_group_name_H-M_alt 'P 21 21 21'
_symmetry_space_group_name_Hall 'P 2ac 2ab'
_symmetry_space_group_name_H-M 'P 21 21 21'
_atom_sites_solution_hydrogens geom
_atom_sites_solution_primary iterative
_audit_creation_date 2018-12-13
_audit_creation_method
;
Olex2 1.2
(compiled 2018.05.29 svn.r3508 for OlexSys, GUI svn.r5506)
;
_cell_angle_alpha 90
_cell_angle_beta 90
_cell_angle_gamma 90
_cell_formula_units_Z 4
_cell_length_a 15.2595(4)
_cell_length_b 16.1681(4)
_cell_length_c 26.5072(6)
_cell_measurement_reflns_used 26434
_cell_measurement_temperature 180.00(10)
_cell_measurement_theta_max 30.3050
_cell_measurement_theta_min 3.7060
_cell_volume 6539.8(3)
_computing_cell_refinement 'CrysAlisPro 1.171.39.33c (Rigaku OD, 2017)'
_computing_data_collection 'CrysAlisPro 1.171.39.33c (Rigaku OD, 2017)'
_computing_data_reduction 'CrysAlisPro 1.171.39.33c (Rigaku OD, 2017)'
_computing_molecular_graphics 'Olex2 (Dolomanov et al., 2009)'
_computing_publication_material 'Olex2 (Dolomanov et al., 2009)'
_computing_structure_refinement 'ShelXL (Sheldrick, 2015)'
_computing_structure_solution 'olex2.solve (Bourhis et al., 2015)'
_diffrn_ambient_environment N~2~
_diffrn_ambient_temperature 180.00(10)
_diffrn_detector 'CCD plate'
_diffrn_measured_fraction_theta_full 0.985
_diffrn_measured_fraction_theta_max 0.987
_diffrn_measurement_details
;
List of Runs (angles in degrees, time in seconds):

  # Type    Start    End  Width  t~exp~   \w     \q     \k     \f   Frames
--------------------------------------------------------------------------
  1  \w    -33.00  31.00   0.50    3.00    --   -1.60 -82.00 -60.00  128
  2  \w    -45.00  21.00   0.50    3.00    --    1.90 -38.00 -30.00  132
  3  \w    -79.00   6.00   0.50    3.00    --    1.90 -19.00-120.00  170
  4  \w    -13.00  76.00   0.50    3.00    --    1.90  57.00 120.00  178
  5  \w      4.00  85.00   0.50    3.00    --    1.90  38.00-120.00  162
;
_diffrn_measurement_device 'four-circle diffractometer'
_diffrn_measurement_device_type 'XtaLAB AFC12 (RINC): Kappa single'
_diffrn_measurement_method '\w scans'
_diffrn_orient_matrix_type 'CrysAlisPro convention (1999,Acta A55,543-557)'
_diffrn_orient_matrix_UB_11 -0.0460754000
_diffrn_orient_matrix_UB_12 0.0037107000
_diffrn_orient_matrix_UB_13 0.0028076000
_diffrn_orient_matrix_UB_21 -0.0046974000
_diffrn_orient_matrix_UB_22 0.0019886000
_diffrn_orient_matrix_UB_23 -0.0265793000
_diffrn_orient_matrix_UB_31 -0.0040649000
_diffrn_orient_matrix_UB_32 -0.0436868000
_diffrn_orient_matrix_UB_33 -0.0009573000
_diffrn_radiation_monochromator mirror
_diffrn_radiation_probe x-ray
_diffrn_radiation_type MoK\a
_diffrn_radiation_wavelength 0.71073
_diffrn_reflns_av_R_equivalents 0.0446
_diffrn_reflns_av_unetI/netI 0.0282
_diffrn_reflns_Laue_measured_fraction_full 0.985
_diffrn_reflns_Laue_measured_fraction_max 0.987
_diffrn_reflns_limit_h_max 19
_diffrn_reflns_limit_h_min -19
_diffrn_reflns_limit_k_max 20
_diffrn_reflns_limit_k_min -19
_diffrn_reflns_limit_l_max 34
_diffrn_reflns_limit_l_min -34
_diffrn_reflns_number 97092
_diffrn_reflns_point_group_measured_fraction_full 0.989
_diffrn_reflns_point_group_measured_fraction_max 0.990
_diffrn_reflns_theta_full 26.000
_diffrn_reflns_theta_max 27.484
_diffrn_reflns_theta_min 3.581
_diffrn_source 'Rotating-anode X-ray tube'
_diffrn_source_type 'Rigaku (Mo) X-ray Source'
_exptl_absorpt_coefficient_mu 0.420
_exptl_absorpt_correction_T_max 1.00000
_exptl_absorpt_correction_T_min 0.61962
_exptl_absorpt_correction_type multi-scan
_exptl_absorpt_process_details
;
CrysAlisPro 1.171.39.33c (Rigaku Oxford Diffraction, 2017)
Empirical absorption correction using spherical harmonics,
 implemented in SCALE3 ABSPACK scaling algorithm.
;
_exptl_crystal_colour 'metallic dark red'
_exptl_crystal_colour_lustre metallic
_exptl_crystal_colour_modifier dark
_exptl_crystal_colour_primary red
_exptl_crystal_density_diffrn 1.104
_exptl_crystal_description block
_exptl_crystal_F_000 2336
_exptl_crystal_size_max 0.05
_exptl_crystal_size_mid 0.04
_exptl_crystal_size_min 0.01
_refine_diff_density_max 1.729
_refine_diff_density_min -0.375
_refine_diff_density_rms 0.104
_refine_ls_abs_structure_details
;
 Flack x determined using 5505 quotients [(I+)-(I-)]/[(I+)+(I-)]
 (Parsons, Flack and Wagner, Acta Cryst. B69 (2013) 249-259).
;
_refine_ls_abs_structure_Flack -0.021(4)
_refine_ls_extinction_method none
_refine_ls_goodness_of_fit_ref 1.090
_refine_ls_hydrogen_treatment constr
_refine_ls_matrix_type full
_refine_ls_number_parameters 657
_refine_ls_number_reflns 14837
_refine_ls_number_restraints 0
_refine_ls_restrained_S_all 1.090
_refine_ls_R_factor_all 0.0668
_refine_ls_R_factor_gt 0.0581
_refine_ls_shift/su_max 0.004
_refine_ls_shift/su_mean 0.000
_refine_ls_structure_factor_coef Fsqd
_refine_ls_weighting_details 'w=1/[\s^2^(Fo^2^)+(0.0941P)^2^+4.7702P] where P=(Fo^2^+2Fc^2^)/3'
_refine_ls_weighting_scheme calc
_refine_ls_wR_factor_gt 0.1543
_refine_ls_wR_factor_ref 0.1632
_reflns_Friedel_coverage 0.837
_reflns_Friedel_fraction_full 0.994
_reflns_Friedel_fraction_max 0.994
_reflns_number_gt 13201
_reflns_number_total 14837
_reflns_threshold_expression 'I > 2\s(I)'
_cod_data_source_file ja9b00822_si_002.cif
_cod_data_source_block 3b
_cod_database_code 4127496
_shelx_shelxl_version_number 2016/6
_chemical_oxdiff_formula 'C H P Cr'
_shelx_space_group_comment
;
The symmetry employed for this shelxl refinement is uniquely defined
by the following loop, which should always be used as a source of
symmetry information in preference to the above space-group names.
They are only intended as comments.
;
_shelx_estimated_absorpt_t_max 0.996
_shelx_estimated_absorpt_t_min 0.979
_reflns_odcompleteness_completeness 99.61
_reflns_odcompleteness_iscentric 1
_reflns_odcompleteness_theta 27.42
_olex2_refinement_description
;
1. Fixed Uiso
 At 1.2 times of:
  All C(H) groups, All C(H,H) groups
 At 1.5 times of:
  All C(H,H,H) groups
2.a Ternary CH refined with riding coordinates:
 C20(H20), C26(H26), C51(H51), C57(H57)
2.b Secondary CH2 refined with riding coordinates:
 C6(H6A,H6B), C8(H8A,H8B), C10(H10A,H10B), C12(H12A,H12B), C21(H21A,H21B),
 C22(H22A,H22B), C23(H23A,H23B), C24(H24A,H24B), C25(H25A,H25B), C27(H27A,H27B),
  C28(H28A,H28B), C29(H29A,H29B), C30(H30A,H30B), C31(H31A,H31B), C37(H37A,
 H37B), C39(H39A,H39B), C41(H41A,H41B), C43(H43A,H43B), C52(H52A,H52B),
 C53(H53A,H53B), C54(H54A,H54B), C55(H55A,H55B), C56(H56A,H56B), C58(H58A,H58B),
  C59(H59A,H59B), C60(H60A,H60B), C61(H61A,H61B), C62(H62A,H62B)
2.c Aromatic/amide H refined with riding coordinates:
 C15(H15), C16(H16), C17(H17), C18(H18), C46(H46), C47(H47), C48(H48), C49(H49)
2.d Idealised Me refined as rotating group:
 C7(H7A,H7B,H7C), C9(H9A,H9B,H9C), C11(H11A,H11B,H11C), C13(H13A,H13B,H13C),
 C38(H38A,H38B,H38C), C40(H40A,H40B,H40C), C42(H42A,H42B,H42C), C44(H44A,H44B,
 H44C)
;
_olex2_submission_special_instructions 'No special instructions were received'
_oxdiff_exptl_absorpt_empirical_details
;
Empirical correction (ABSPACK) includes:
- Absorption correction using spherical harmonics
- Frame scaling
;
_oxdiff_exptl_absorpt_empirical_full_max 1.506
_oxdiff_exptl_absorpt_empirical_full_min 0.616

loop_
_space_group_symop_operation_xyz
'x, y, z'
'-x+1/2, -y, z+1/2'
'x+1/2, -y+1/2, -z'
'-x, y+1/2, -z+1/2'

loop_
_atom_site_label
_atom_site_type_symbol
_atom_site_fract_x
_atom_site_fract_y
_atom_site_fract_z
_atom_site_U_iso_or_equiv
_atom_site_adp_type
_atom_site_occupancy
_atom_site_site_symmetry_order
_atom_site_calc_flag
_atom_site_refinement_flags_posn
Cr1 Cr 0.76539(4) 1.06764(4) 0.14288(2) 0.02350(16) Uani 1 1 d .
Cr2 Cr 0.73826(4) 0.77152(4) 0.13691(2) 0.02260(15) Uani 1 1 d .
P1 P 0.64115(7) 1.08758(6) 0.19294(4) 0.0258(2) Uani 1 1 d .
P2 P 0.86432(7) 0.74968(7) 0.18555(4) 0.0282(2) Uani 1 1 d .
N1 N 0.7541(2) 0.9560(2) 0.13586(12) 0.0226(6) Uani 1 1 d .
N2 N 0.7496(2) 0.8838(2) 0.13374(12) 0.0226(6) Uani 1 1 d .
N3 N 0.8484(2) 1.0568(2) 0.19544(15) 0.0298(7) Uani 1 1 d .
N4 N 0.8989(3) 1.0514(4) 0.22391(19) 0.0537(12) Uani 1 1 d .
N5 N 0.6589(3) 0.7788(3) 0.19012(16) 0.0367(9) Uani 1 1 d .
N6 N 0.6071(3) 0.7809(4) 0.2195(2) 0.0546(12) Uani 1 1 d .
C1 C 0.7156(3) 1.1785(3) 0.10657(16) 0.0287(9) Uani 1 1 d .
C2 C 0.7998(3) 1.1959(3) 0.12686(17) 0.0298(9) Uani 1 1 d .
C3 C 0.8615(3) 1.1439(3) 0.10176(18) 0.0324(9) Uani 1 1 d .
C4 C 0.8154(3) 1.0945(3) 0.06664(17) 0.0305(9) Uani 1 1 d .
C5 C 0.7242(3) 1.1169(3) 0.06819(17) 0.0298(9) Uani 1 1 d .
C6 C 0.6531(3) 1.0886(3) 0.03371(19) 0.0389(11) Uani 1 1 d .
H6A H 0.598056 1.088569 0.052055 0.047 Uiso 1 1 calc R
H6B H 0.665094 1.032169 0.023432 0.047 Uiso 1 1 calc R
C7 C 0.6430(5) 1.1416(4) -0.0129(2) 0.0611(17) Uani 1 1 d .
H7A H 0.698307 1.145310 -0.030023 0.092 Uiso 1 1 calc GR
H7B H 0.623967 1.195930 -0.003321 0.092 Uiso 1 1 calc GR
H7C H 0.600396 1.117090 -0.034961 0.092 Uiso 1 1 calc GR
C8 C 0.8538(4) 1.0292(3) 0.0321(2) 0.0417(11) Uani 1 1 d .
H8A H 0.907342 1.008380 0.047179 0.050 Uiso 1 1 calc R
H8B H 0.812874 0.983453 0.029933 0.050 Uiso 1 1 calc R
C9 C 0.8741(6) 1.0588(5) -0.0206(2) 0.0651(19) Uani 1 1 d .
H9A H 0.820676 1.062738 -0.039577 0.098 Uiso 1 1 calc GR
H9B H 0.912895 1.020270 -0.036685 0.098 Uiso 1 1 calc GR
H9C H 0.901492 1.112146 -0.018961 0.098 Uiso 1 1 calc GR
C10 C 0.9590(3) 1.1452(3) 0.1098(2) 0.0432(12) Uani 1 1 d .
H10A H 0.980898 1.088919 0.108442 0.052 Uiso 1 1 calc R
H10B H 0.971077 1.166596 0.143297 0.052 Uiso 1 1 calc R
C11 C 1.0084(4) 1.1971(5) 0.0714(3) 0.0656(19) Uani 1 1 d .
H11A H 0.999601 1.174556 0.038265 0.098 Uiso 1 1 calc GR
H11B H 1.069809 1.196690 0.079276 0.098 Uiso 1 1 calc GR
H11C H 0.987020 1.252952 0.072305 0.098 Uiso 1 1 calc GR
C12 C 0.8196(4) 1.2612(3) 0.16616(18) 0.0369(10) Uani 1 1 d .
H12A H 0.861376 1.238853 0.190113 0.044 Uiso 1 1 calc R
H12B H 0.766134 1.273691 0.184458 0.044 Uiso 1 1 calc R
C13 C 0.8562(6) 1.3411(3) 0.1446(3) 0.0657(19) Uani 1 1 d .
H13A H 0.811392 1.368986 0.125767 0.099 Uiso 1 1 calc GR
H13B H 0.904696 1.328697 0.122811 0.099 Uiso 1 1 calc GR
H13C H 0.875727 1.375975 0.171678 0.099 Uiso 1 1 calc GR
C14 C 0.6321(3) 1.2162(3) 0.12561(17) 0.0307(9) Uani 1 1 d .
C15 C 0.5976(3) 1.2863(3) 0.1023(2) 0.0404(11) Uani 1 1 d .
H15 H 0.623699 1.307458 0.073397 0.048 Uiso 1 1 calc R
C16 C 0.5239(4) 1.3243(3) 0.1227(2) 0.0458(12) Uani 1 1 d .
H16 H 0.499851 1.370318 0.106782 0.055 Uiso 1 1 calc R
C17 C 0.4865(4) 1.2946(3) 0.1659(2) 0.0441(12) Uani 1 1 d .
H17 H 0.438293 1.321422 0.179759 0.053 Uiso 1 1 calc R
C18 C 0.5202(3) 1.2244(3) 0.1893(2) 0.0413(11) Uani 1 1 d .
H18 H 0.494741 1.204797 0.218818 0.050 Uiso 1 1 calc R
C19 C 0.5925(3) 1.1833(3) 0.16839(17) 0.0303(9) Uani 1 1 d .
C20 C 0.6464(3) 1.1028(3) 0.26227(16) 0.0318(9) Uani 1 1 d .
H20 H 0.586852 1.114467 0.274097 0.038 Uiso 1 1 calc R
C21 C 0.7044(3) 1.1766(3) 0.27731(19) 0.0397(11) Uani 1 1 d .
H21A H 0.682546 1.226663 0.261595 0.048 Uiso 1 1 calc R
H21B H 0.763915 1.167432 0.265710 0.048 Uiso 1 1 calc R
C22 C 0.7036(4) 1.1864(4) 0.3351(2) 0.0500(14) Uani 1 1 d .
H22A H 0.742048 1.231588 0.344543 0.060 Uiso 1 1 calc R
H22B H 0.644783 1.200283 0.346075 0.060 Uiso 1 1 calc R
C23 C 0.7332(4) 1.1078(5) 0.3617(2) 0.0578(15) Uani 1 1 d .
H23A H 0.794379 1.097462 0.353956 0.069 Uiso 1 1 calc R
H23B H 0.728148 1.115281 0.397931 0.069 Uiso 1 1 calc R
C24 C 0.6789(4) 1.0343(4) 0.3457(2) 0.0533(14) Uani 1 1 d .
H24A H 0.619421 1.041385 0.357827 0.064 Uiso 1 1 calc R
H24B H 0.702622 0.984709 0.361122 0.064 Uiso 1 1 calc R
C25 C 0.6774(4) 1.0234(3) 0.28845(19) 0.0440(12) Uani 1 1 d .
H25A H 0.638360 0.978221 0.279742 0.053 Uiso 1 1 calc R
H25B H 0.735693 1.009280 0.276664 0.053 Uiso 1 1 calc R
C26 C 0.5542(3) 1.0067(3) 0.18814(18) 0.0311(9) Uani 1 1 d .
H26 H 0.581177 0.954851 0.199279 0.037 Uiso 1 1 calc R
C27 C 0.4717(4) 1.0185(4) 0.2206(2) 0.0511(14) Uani 1 1 d .
H27A H 0.442368 1.069187 0.210741 0.061 Uiso 1 1 calc R
H27B H 0.488551 1.023651 0.255756 0.061 Uiso 1 1 calc R
C28 C 0.4079(4) 0.9452(4) 0.2147(3) 0.0606(17) Uani 1 1 d .
H28A H 0.435169 0.895179 0.227448 0.073 Uiso 1 1 calc R
H28B H 0.355446 0.955508 0.234455 0.073 Uiso 1 1 calc R
C29 C 0.3832(4) 0.9332(4) 0.1599(3) 0.0625(18) Uani 1 1 d .
H29A H 0.350961 0.981204 0.148107 0.075 Uiso 1 1 calc R
H29B H 0.345366 0.885273 0.156726 0.075 Uiso 1 1 calc R
C30 C 0.4647(4) 0.9211(4) 0.1274(3) 0.0514(14) Uani 1 1 d .
H30A H 0.494119 0.870486 0.137308 0.062 Uiso 1 1 calc R
H30B H 0.447518 0.915732 0.092311 0.062 Uiso 1 1 calc R
C31 C 0.5279(3) 0.9938(3) 0.1329(2) 0.0384(10) Uani 1 1 d .
H31A H 0.500266 1.043637 0.120177 0.046 Uiso 1 1 calc R
H31B H 0.579940 0.983427 0.112850 0.046 Uiso 1 1 calc R
C32 C 0.7888(3) 0.6624(3) 0.09849(16) 0.0278(8) Uani 1 1 d .
C33 C 0.7054(3) 0.6432(3) 0.11980(18) 0.0295(9) Uani 1 1 d .
C34 C 0.6424(3) 0.6958(3) 0.09583(17) 0.0298(9) Uani 1 1 d .
C35 C 0.6878(3) 0.7467(3) 0.05985(16) 0.0292(9) Uani 1 1 d .
C36 C 0.7782(3) 0.7249(3) 0.06076(16) 0.0284(9) Uani 1 1 d .
C37 C 0.8481(3) 0.7540(3) 0.02550(19) 0.0388(11) Uani 1 1 d .
H37A H 0.904229 0.752909 0.042693 0.047 Uiso 1 1 calc R
H37B H 0.836223 0.810756 0.015744 0.047 Uiso 1 1 calc R
C38 C 0.8531(5) 0.6999(4) -0.0219(2) 0.0587(16) Uani 1 1 d .
H38A H 0.893222 0.724191 -0.045583 0.088 Uiso 1 1 calc GR
H38B H 0.796074 0.695970 -0.036996 0.088 Uiso 1 1 calc GR
H38C H 0.873245 0.645606 -0.012905 0.088 Uiso 1 1 calc GR
C39 C 0.6476(4) 0.8140(3) 0.02794(19) 0.0419(11) Uani 1 1 d .
H39A H 0.689924 0.858298 0.024274 0.050 Uiso 1 1 calc R
H39B H 0.597266 0.836253 0.045692 0.050 Uiso 1 1 calc R
C40 C 0.6182(5) 0.7866(5) -0.0247(2) 0.0633(17) Uani 1 1 d .
H40A H 0.668505 0.781022 -0.046164 0.095 Uiso 1 1 calc GR
H40B H 0.579100 0.827126 -0.038553 0.095 Uiso 1 1 calc GR
H40C H 0.588567 0.734317 -0.022322 0.095 Uiso 1 1 calc GR
C41 C 0.5448(3) 0.6931(3) 0.1035(2) 0.0405(11) Uani 1 1 d .
H41A H 0.521070 0.748345 0.099217 0.049 Uiso 1 1 calc R
H41B H 0.532493 0.675636 0.137788 0.049 Uiso 1 1 calc R
C42 C 0.4991(3) 0.6346(4) 0.0670(3) 0.0498(14) Uani 1 1 d .
H42A H 0.510246 0.652093 0.032946 0.075 Uiso 1 1 calc GR
H42B H 0.437123 0.635346 0.073213 0.075 Uiso 1 1 calc GR
H42C H 0.521084 0.579529 0.071673 0.075 Uiso 1 1 calc GR
C43 C 0.6869(3) 0.5775(3) 0.1583(2) 0.0385(11) Uani 1 1 d .
H43A H 0.640949 0.597047 0.180577 0.046 Uiso 1 1 calc R
H43B H 0.739127 0.569254 0.178533 0.046 Uiso 1 1 calc R
C44 C 0.6595(6) 0.4955(3) 0.1367(3) 0.072(2) Uani 1 1 d .
H44A H 0.696280 0.482022 0.108505 0.107 Uiso 1 1 calc GR
H44B H 0.599603 0.498604 0.125766 0.107 Uiso 1 1 calc GR
H44C H 0.665052 0.453424 0.162080 0.107 Uiso 1 1 calc GR
C45 C 0.8719(3) 0.6238(3) 0.11626(18) 0.0313(9) Uani 1 1 d .
C46 C 0.9069(3) 0.5541(3) 0.0922(2) 0.0422(11) Uani 1 1 d .
H46 H 0.881425 0.534143 0.062770 0.051 Uiso 1 1 calc R
C47 C 0.9795(4) 0.5148(3) 0.1125(3) 0.0497(14) Uani 1 1 d .
H47 H 1.003643 0.469300 0.096139 0.060 Uiso 1 1 calc R
C48 C 1.0159(4) 0.5425(3) 0.1564(2) 0.0463(13) Uani 1 1 d .
H48 H 1.063289 0.514342 0.170198 0.056 Uiso 1 1 calc R
C49 C 0.9836(3) 0.6117(3) 0.1808(2) 0.0433(12) Uani 1 1 d .
H49 H 1.009163 0.629853 0.210631 0.052 Uiso 1 1 calc R
C50 C 0.9121(3) 0.6541(3) 0.16018(18) 0.0319(9) Uani 1 1 d .
C51 C 0.8596(3) 0.7344(3) 0.25498(18) 0.0373(10) Uani 1 1 d .
H51 H 0.919140 0.721916 0.266525 0.045 Uiso 1 1 calc R
C52 C 0.8011(4) 0.6611(4) 0.2699(2) 0.0451(12) Uani 1 1 d .
H52A H 0.742394 0.669556 0.256812 0.054 Uiso 1 1 calc R
H52B H 0.824156 0.610579 0.255193 0.054 Uiso 1 1 calc R
C53 C 0.7976(4) 0.6526(5) 0.3272(2) 0.0631(18) Uani 1 1 d .
H53A H 0.757131 0.608631 0.336028 0.076 Uiso 1 1 calc R
H53B H 0.855194 0.636958 0.339540 0.076 Uiso 1 1 calc R
C54 C 0.7695(5) 0.7309(5) 0.3529(2) 0.071(2) Uani 1 1 d .
H54A H 0.771440 0.723209 0.389209 0.085 Uiso 1 1 calc R
H54B H 0.709437 0.743503 0.343620 0.085 Uiso 1 1 calc R
C55 C 0.8280(5) 0.8029(5) 0.3384(2) 0.0640(18) Uani 1 1 d .
H55A H 0.886902 0.792883 0.350846 0.077 Uiso 1 1 calc R
H55B H 0.806399 0.853077 0.354139 0.077 Uiso 1 1 calc R
C56 C 0.8307(4) 0.8145(4) 0.2809(2) 0.0507(14) Uani 1 1 d .
H56A H 0.773018 0.830195 0.268876 0.061 Uiso 1 1 calc R
H56B H 0.871247 0.858575 0.272505 0.061 Uiso 1 1 calc R
C57 C 0.9525(3) 0.8287(3) 0.18016(19) 0.0359(10) Uani 1 1 d .
H57 H 0.927160 0.880762 0.192227 0.043 Uiso 1 1 calc R
C58 C 0.9760(3) 0.8426(3) 0.1248(2) 0.0410(11) Uani 1 1 d .
H58A H 1.001825 0.792594 0.111111 0.049 Uiso 1 1 calc R
H58B H 0.923172 0.854536 0.105823 0.049 Uiso 1 1 calc R
C59 C 1.0405(4) 0.9142(4) 0.1188(3) 0.0617(18) Uani 1 1 d .
H59A H 1.012540 0.965272 0.129195 0.074 Uiso 1 1 calc R
H59B H 1.056671 0.919548 0.083552 0.074 Uiso 1 1 calc R
C60 C 1.1231(4) 0.9001(4) 0.1505(3) 0.071(2) Uani 1 1 d .
H60A H 1.154734 0.852693 0.137455 0.086 Uiso 1 1 calc R
H60B H 1.160990 0.948097 0.147763 0.086 Uiso 1 1 calc R
C61 C 1.1010(4) 0.8858(5) 0.2043(3) 0.0666(19) Uani 1 1 d .
H61A H 1.076034 0.935894 0.218425 0.080 Uiso 1 1 calc R
H61B H 1.154209 0.873324 0.222849 0.080 Uiso 1 1 calc R
C62 C 1.0363(4) 0.8150(4) 0.2109(3) 0.0534(15) Uani 1 1 d .
H62A H 1.021190 0.809805 0.246329 0.064 Uiso 1 1 calc R
H62B H 1.063667 0.763706 0.200350 0.064 Uiso 1 1 calc R

loop_
_atom_site_aniso_label
_atom_site_aniso_U_11
_atom_site_aniso_U_22
_atom_site_aniso_U_33
_atom_site_aniso_U_23
_atom_site_aniso_U_13
_atom_site_aniso_U_12
Cr1 0.0277(3) 0.0201(3) 0.0226(3) -0.0004(2) -0.0038(3) -0.0058(2)
Cr2 0.0230(3) 0.0213(3) 0.0235(3) 0.0005(2) 0.0011(2) -0.0024(2)
P1 0.0286(5) 0.0240(5) 0.0246(5) -0.0044(4) 0.0003(4) -0.0020(4)
P2 0.0286(5) 0.0273(5) 0.0287(5) 0.0034(4) -0.0031(4) 0.0002(4)
N1 0.0240(16) 0.0234(15) 0.0206(14) 0.0003(12) -0.0017(13) -0.0018(12)
N2 0.0209(16) 0.0263(16) 0.0206(14) -0.0010(12) -0.0004(12) -0.0008(12)
N3 0.0301(18) 0.0253(17) 0.0340(19) -0.0010(14) -0.0020(16) -0.0034(14)
N4 0.053(3) 0.065(3) 0.043(3) -0.004(2) -0.011(2) 0.001(2)
N5 0.037(2) 0.038(2) 0.035(2) 0.0028(17) 0.0055(17) -0.0053(17)
N6 0.050(3) 0.069(3) 0.045(3) 0.008(2) 0.013(2) 0.003(2)
C1 0.035(2) 0.0245(19) 0.027(2) 0.0027(15) -0.0029(16) -0.0018(16)
C2 0.037(2) 0.0222(19) 0.030(2) 0.0044(16) -0.0044(17) -0.0073(16)
C3 0.034(2) 0.027(2) 0.037(2) 0.0052(17) 0.0012(18) -0.0075(18)
C4 0.037(2) 0.029(2) 0.026(2) 0.0035(17) 0.0039(17) -0.0012(18)
C5 0.037(2) 0.0246(19) 0.028(2) 0.0029(15) -0.0040(18) 0.0007(18)
C6 0.041(3) 0.042(3) 0.034(2) -0.003(2) -0.014(2) -0.005(2)
C7 0.071(4) 0.071(4) 0.041(3) 0.013(3) -0.024(3) -0.003(3)
C8 0.048(3) 0.038(3) 0.040(3) -0.004(2) 0.006(2) 0.005(2)
C9 0.095(5) 0.065(4) 0.035(3) -0.003(3) 0.014(3) 0.017(4)
C10 0.032(2) 0.047(3) 0.051(3) 0.011(2) -0.003(2) -0.005(2)
C11 0.040(3) 0.098(5) 0.059(4) 0.016(4) 0.003(3) -0.025(3)
C12 0.049(3) 0.027(2) 0.035(2) -0.0020(18) -0.008(2) -0.012(2)
C13 0.105(5) 0.032(3) 0.060(4) -0.005(3) 0.008(4) -0.024(3)
C14 0.035(2) 0.0238(19) 0.033(2) -0.0056(16) -0.0062(18) 0.0009(17)
C15 0.043(3) 0.035(2) 0.043(3) 0.002(2) -0.003(2) 0.006(2)
C16 0.042(3) 0.035(2) 0.060(3) -0.003(2) -0.005(2) 0.008(2)
C17 0.039(3) 0.033(2) 0.061(3) -0.013(2) 0.000(2) 0.007(2)
C18 0.037(2) 0.039(3) 0.048(3) -0.011(2) 0.006(2) 0.002(2)
C19 0.030(2) 0.027(2) 0.034(2) -0.0059(17) -0.0040(17) 0.0012(17)
C20 0.036(2) 0.032(2) 0.027(2) -0.0053(16) 0.0002(17) -0.0034(19)
C21 0.041(3) 0.043(3) 0.036(2) -0.012(2) 0.001(2) -0.009(2)
C22 0.046(3) 0.067(4) 0.037(3) -0.025(3) 0.000(2) -0.010(3)
C23 0.053(3) 0.087(4) 0.033(3) -0.014(3) -0.005(3) 0.007(3)
C24 0.063(4) 0.068(4) 0.029(2) 0.002(2) -0.001(2) 0.013(3)
C25 0.059(3) 0.040(3) 0.033(3) -0.001(2) 0.003(2) 0.002(2)
C26 0.033(2) 0.028(2) 0.032(2) -0.0059(17) 0.0010(18) -0.0037(17)
C27 0.039(3) 0.054(3) 0.060(3) -0.019(3) 0.015(3) -0.015(2)
C28 0.047(3) 0.065(4) 0.071(4) -0.014(3) 0.013(3) -0.025(3)
C29 0.036(3) 0.059(4) 0.092(5) -0.022(3) -0.003(3) -0.012(3)
C30 0.038(3) 0.050(3) 0.066(4) -0.025(3) -0.003(3) -0.008(2)
C31 0.032(2) 0.040(2) 0.043(3) -0.013(2) -0.004(2) 0.0027(19)
C32 0.029(2) 0.0227(19) 0.031(2) -0.0065(16) 0.0024(16) -0.0044(16)
C33 0.029(2) 0.0238(19) 0.036(2) -0.0047(17) 0.0032(17) -0.0041(16)
C34 0.029(2) 0.027(2) 0.033(2) -0.0060(16) -0.0008(17) -0.0045(17)
C35 0.031(2) 0.030(2) 0.026(2) -0.0074(16) -0.0018(16) -0.0043(17)
C36 0.031(2) 0.0252(19) 0.029(2) -0.0045(15) 0.0026(16) -0.0027(16)
C37 0.041(3) 0.036(2) 0.039(2) 0.000(2) 0.011(2) -0.005(2)
C38 0.069(4) 0.064(4) 0.043(3) -0.010(3) 0.025(3) -0.010(3)
C39 0.049(3) 0.045(3) 0.032(2) 0.003(2) -0.007(2) 0.006(2)
C40 0.082(5) 0.072(4) 0.036(3) 0.010(3) -0.013(3) -0.003(4)
C41 0.029(2) 0.042(3) 0.050(3) -0.010(2) 0.000(2) -0.005(2)
C42 0.033(2) 0.048(3) 0.069(4) -0.010(3) -0.008(2) -0.009(2)
C43 0.042(3) 0.029(2) 0.044(3) 0.005(2) 0.006(2) -0.008(2)
C44 0.114(6) 0.029(3) 0.073(4) 0.001(3) -0.012(4) -0.021(3)
C45 0.026(2) 0.029(2) 0.040(2) 0.0025(17) 0.0033(17) 0.0000(17)
C46 0.038(3) 0.036(3) 0.052(3) -0.008(2) 0.000(2) 0.003(2)
C47 0.042(3) 0.031(2) 0.077(4) 0.000(3) 0.010(3) 0.010(2)
C48 0.034(2) 0.038(3) 0.066(4) 0.013(2) -0.006(2) 0.009(2)
C49 0.037(2) 0.036(2) 0.057(3) 0.012(2) -0.009(2) 0.003(2)
C50 0.028(2) 0.030(2) 0.038(2) 0.0070(18) 0.0020(17) 0.0047(17)
C51 0.037(2) 0.043(3) 0.032(2) 0.0056(19) -0.0053(19) 0.001(2)
C52 0.040(3) 0.055(3) 0.040(3) 0.015(2) -0.006(2) 0.001(2)
C53 0.049(3) 0.094(5) 0.047(3) 0.029(3) -0.004(3) -0.004(3)
C54 0.057(4) 0.118(6) 0.038(3) 0.009(3) 0.004(3) 0.014(4)
C55 0.063(4) 0.091(5) 0.038(3) -0.008(3) -0.002(3) 0.018(4)
C56 0.057(3) 0.058(3) 0.037(3) 0.000(2) -0.010(2) 0.006(3)
C57 0.033(2) 0.033(2) 0.042(3) 0.0025(19) -0.0065(19) -0.0038(18)
C58 0.027(2) 0.045(3) 0.051(3) 0.013(2) -0.003(2) -0.002(2)
C59 0.039(3) 0.057(4) 0.090(5) 0.031(3) -0.010(3) -0.013(3)
C60 0.038(3) 0.061(4) 0.115(6) 0.028(4) -0.017(3) -0.016(3)
C61 0.043(3) 0.066(4) 0.091(5) 0.008(4) -0.025(3) -0.015(3)
C62 0.041(3) 0.056(3) 0.063(4) 0.016(3) -0.021(3) -0.012(3)

loop_
_atom_type_symbol
_atom_type_description
_atom_type_scat_dispersion_real
_atom_type_scat_dispersion_imag
_atom_type_scat_source
C C 0.0033 0.0016 'International Tables Vol C Tables 4.2.6.8 and 6.1.1.4'
H H 0.0000 0.0000 'International Tables Vol C Tables 4.2.6.8 and 6.1.1.4'
Cr Cr 0.3209 0.6236 'International Tables Vol C Tables 4.2.6.8 and 6.1.1.4'
N N 0.0061 0.0033 'International Tables Vol C Tables 4.2.6.8 and 6.1.1.4'
P P 0.1023 0.0942 'International Tables Vol C Tables 4.2.6.8 and 6.1.1.4'

loop_
_geom_angle_atom_site_label_1
_geom_angle_atom_site_label_2
_geom_angle_atom_site_label_3
_geom_angle
N1 Cr1 P1 96.75(11)
N1 Cr1 N3 92.69(15)
N1 Cr1 C1 137.63(15)
N1 Cr1 C2 160.83(16)
N1 Cr1 C3 124.52(16)
N1 Cr1 C4 97.71(16)
N1 Cr1 C5 103.70(15)
N3 Cr1 P1 97.94(13)
N3 Cr1 C1 129.60(16)
N3 Cr1 C2 94.04(16)
N3 Cr1 C3 88.30(17)
N3 Cr1 C4 117.49(17)
N3 Cr1 C5 151.41(17)
C1 Cr1 P1 81.59(12)
C1 Cr1 C2 38.11(16)
C1 Cr1 C3 63.39(17)
C1 Cr1 C4 63.41(17)
C1 Cr1 C5 37.93(16)
C2 Cr1 P1 100.07(13)
C2 Cr1 C3 37.96(17)
C2 Cr1 C4 63.31(17)
C2 Cr1 C5 63.54(16)
C3 Cr1 P1 138.02(13)
C3 Cr1 C5 63.12(17)
C4 Cr1 P1 140.80(13)
C4 Cr1 C3 37.43(17)
C4 Cr1 C5 37.94(17)
C5 Cr1 P1 103.10(13)
N2 Cr2 P2 95.60(10)
N2 Cr2 N5 91.93(16)
N2 Cr2 C32 138.65(15)
N2 Cr2 C33 163.27(16)
N2 Cr2 C34 126.46(16)
N2 Cr2 C35 99.79(16)
N2 Cr2 C36 105.51(15)
N5 Cr2 P2 97.26(14)
N5 Cr2 C32 129.41(17)
N5 Cr2 C33 93.88(17)
N5 Cr2 C34 88.70(17)
N5 Cr2 C35 118.86(18)
N5 Cr2 C36 151.73(17)
C32 Cr2 P2 81.06(12)
C32 Cr2 C33 38.19(16)
C32 Cr2 C34 63.44(16)
C32 Cr2 C35 63.03(17)
C32 Cr2 C36 37.80(16)
C33 Cr2 P2 99.21(13)
C33 Cr2 C34 38.19(17)
C33 Cr2 C35 63.72(17)
C33 Cr2 C36 63.60(16)
C34 Cr2 P2 137.39(13)
C34 Cr2 C35 38.00(16)
C34 Cr2 C36 63.07(16)
C35 Cr2 P2 139.85(13)
C35 Cr2 C36 37.25(16)
C36 Cr2 P2 102.84(12)
C19 P1 Cr1 104.08(15)
C19 P1 C20 104.9(2)
C19 P1 C26 106.2(2)
C20 P1 Cr1 123.05(16)
C20 P1 C26 101.0(2)
C26 P1 Cr1 116.20(15)
C50 P2 Cr2 104.56(16)
C50 P2 C51 105.4(2)
C50 P2 C57 105.2(2)
C51 P2 Cr2 122.23(17)
C51 P2 C57 101.3(2)
C57 P2 Cr2 116.61(16)
N2 N1 Cr1 176.3(3)
N1 N2 Cr2 174.2(3)
N4 N3 Cr1 176.6(4)
N6 N5 Cr2 174.9(5)
C2 C1 Cr1 71.3(2)
C2 C1 C5 108.9(4)
C2 C1 C14 124.1(4)
C5 C1 Cr1 73.0(2)
C5 C1 C14 126.9(4)
C14 C1 Cr1 118.9(3)
C1 C2 Cr1 70.6(2)
C1 C2 C3 107.7(4)
C1 C2 C12 125.4(4)
C3 C2 Cr1 72.0(2)
C3 C2 C12 126.9(4)
C12 C2 Cr1 125.3(3)
C2 C3 Cr1 70.1(2)
C2 C3 C10 125.4(4)
C4 C3 Cr1 71.2(2)
C4 C3 C2 108.2(4)
C4 C3 C10 126.4(5)
C10 C3 Cr1 126.6(3)
C3 C4 Cr1 71.3(3)
C3 C4 C5 108.6(4)
C3 C4 C8 126.9(4)
C5 C4 Cr1 71.8(3)
C5 C4 C8 124.5(4)
C8 C4 Cr1 123.4(3)
C1 C5 Cr1 69.0(2)
C1 C5 C4 106.5(4)
C1 C5 C6 125.7(4)
C4 C5 Cr1 70.2(3)
C4 C5 C6 127.6(4)
C6 C5 Cr1 129.9(3)
C5 C6 C7 113.7(5)
C9 C8 C4 114.7(5)
C3 C10 C11 113.8(5)
C2 C12 C13 114.1(4)
C15 C14 C1 120.2(4)
C19 C14 C1 119.2(4)
C19 C14 C15 120.5(4)
C16 C15 C14 119.6(5)
C17 C16 C15 120.4(5)
C16 C17 C18 120.4(5)
C17 C18 C19 120.1(5)
C14 C19 P1 115.8(3)
C14 C19 C18 118.8(4)
C18 C19 P1 125.3(4)
C21 C20 P1 112.6(3)
C25 C20 P1 110.5(3)
C25 C20 C21 110.8(4)
C20 C21 C22 109.5(4)
C23 C22 C21 111.9(5)
C24 C23 C22 111.3(5)
C23 C24 C25 112.3(5)
C24 C25 C20 110.9(4)
C27 C26 P1 117.2(3)
C31 C26 P1 110.3(3)
C31 C26 C27 109.7(4)
C26 C27 C28 111.5(5)
C29 C28 C27 110.6(6)
C28 C29 C30 110.8(5)
C31 C30 C29 111.2(5)
C30 C31 C26 111.2(5)
C33 C32 Cr2 71.0(2)
C33 C32 C36 109.2(4)
C33 C32 C45 123.0(4)
C36 C32 Cr2 73.4(2)
C36 C32 C45 127.8(4)
C45 C32 Cr2 119.5(3)
C32 C33 Cr2 70.8(2)
C32 C33 C34 107.1(4)
C32 C33 C43 126.2(4)
C34 C33 Cr2 71.5(2)
C34 C33 C43 126.6(4)
C43 C33 Cr2 125.2(3)
C33 C34 Cr2 70.3(2)
C33 C34 C35 108.1(4)
C33 C34 C41 126.0(4)
C35 C34 Cr2 71.9(2)
C35 C34 C41 125.7(4)
C41 C34 Cr2 127.5(3)
C34 C35 Cr2 70.1(2)
C34 C35 C39 126.0(4)
C36 C35 Cr2 72.1(2)
C36 C35 C34 108.3(4)
C36 C35 C39 125.6(4)
C39 C35 Cr2 121.8(3)
C32 C36 Cr2 68.8(2)
C32 C36 C37 125.3(4)
C35 C36 Cr2 70.6(2)
C35 C36 C32 107.2(4)
C35 C36 C37 127.1(4)
C37 C36 Cr2 130.7(3)
C36 C37 C38 111.6(4)
C35 C39 C40 115.0(5)
C34 C41 C42 112.7(4)
C33 C43 C44 114.7(5)
C46 C45 C32 121.2(4)
C46 C45 C50 119.4(4)
C50 C45 C32 119.2(4)
C47 C46 C45 119.8(5)
C48 C47 C46 120.3(5)
C47 C48 C49 121.3(5)
C48 C49 C50 119.5(5)
C45 C50 P2 115.1(3)
C49 C50 P2 125.4(4)
C49 C50 C45 119.5(5)
C52 C51 P2 112.3(3)
C56 C51 P2 110.1(3)
C56 C51 C52 111.7(5)
C53 C52 C51 110.2(5)
C54 C53 C52 112.7(6)
C53 C54 C55 111.3(6)
C54 C55 C56 111.1(6)
C51 C56 C55 110.5(5)
C58 C57 P2 110.2(3)
C58 C57 C62 109.6(4)
C62 C57 P2 117.6(4)
C59 C58 C57 111.3(5)
C58 C59 C60 111.2(5)
C61 C60 C59 111.3(6)
C60 C61 C62 112.0(6)
C61 C62 C57 111.8(5)

loop_
_geom_bond_atom_site_label_1
_geom_bond_atom_site_label_2
_geom_bond_distance
Cr1 P1 2.3364(13)
Cr1 N1 1.823(3)
Cr1 N3 1.891(4)
Cr1 C1 2.172(4)
Cr1 C2 2.180(4)
Cr1 C3 2.205(4)
Cr1 C4 2.204(4)
Cr1 C5 2.225(4)
Cr2 P2 2.3425(13)
Cr2 N2 1.826(3)
Cr2 N5 1.863(4)
Cr2 C32 2.179(4)
Cr2 C33 2.182(4)
Cr2 C34 2.197(4)
Cr2 C35 2.219(4)
Cr2 C36 2.239(4)
P1 C19 1.836(5)
P1 C20 1.856(4)
P1 C26 1.866(5)
P2 C50 1.836(5)
P2 C51 1.858(5)
P2 C57 1.861(5)
N1 N2 1.170(5)
N3 N4 1.082(6)
N5 N6 1.111(6)
C1 C2 1.421(6)
C1 C5 1.430(6)
C1 C14 1.500(6)
C2 C3 1.427(7)
C2 C12 1.514(6)
C3 C4 1.414(6)
C3 C10 1.503(7)
C4 C5 1.440(6)
C4 C8 1.514(7)
C5 C6 1.491(6)
C6 C7 1.511(7)
C8 C9 1.508(8)
C10 C11 1.520(8)
C12 C13 1.518(7)
C14 C15 1.393(6)
C14 C19 1.391(6)
C15 C16 1.391(8)
C16 C17 1.367(9)
C17 C18 1.391(8)
C18 C19 1.402(7)
C20 C21 1.537(6)
C20 C25 1.535(7)
C21 C22 1.540(7)
C22 C23 1.522(10)
C23 C24 1.510(9)
C24 C25 1.528(7)
C26 C27 1.537(7)
C26 C31 1.533(7)
C27 C28 1.542(8)
C28 C29 1.514(10)
C29 C30 1.527(9)
C30 C31 1.526(7)
C32 C33 1.426(6)
C32 C36 1.432(6)
C32 C45 1.490(6)
C33 C34 1.432(6)
C33 C43 1.501(6)
C34 C35 1.438(6)
C34 C41 1.504(6)
C35 C36 1.424(6)
C35 C39 1.508(7)
C36 C37 1.495(6)
C37 C38 1.534(7)
C39 C40 1.531(8)
C41 C42 1.523(7)
C43 C44 1.503(7)
C45 C46 1.401(7)
C45 C50 1.404(7)
C46 C47 1.386(8)
C47 C48 1.364(9)
C48 C49 1.382(8)
C49 C50 1.399(6)
C51 C52 1.535(7)
C51 C56 1.531(8)
C52 C53 1.528(8)
C53 C54 1.502(11)
C54 C55 1.516(11)
C55 C56 1.537(8)
C57 C58 1.528(8)
C57 C62 1.532(7)
C58 C59 1.527(7)
C59 C60 1.531(9)
C60 C61 1.485(12)
C61 C62 1.522(8)

loop_
_smtbx_masks_void_nr
_smtbx_masks_void_average_x
_smtbx_masks_void_average_y
_smtbx_masks_void_average_z
_smtbx_masks_void_volume
_smtbx_masks_void_count_electrons
1 0.310 0.077 0.017 228.8 0.0
2 0.190 -0.077 0.517 228.8 0.0
3 -0.190 0.423 0.983 228.8 0.0
4 -0.310 0.577 0.483 228.8 0.0
